data_7129149
loop_
_publ_author_name
'Elvers, Benedict Josua'
'Krewald, Vera'
'Schulzke, Carola'
'Fischer, Christian'

_publ_section_title
;
 Reduction induced S-nucleophilicity in mono-dithiolene molybdenum
 complexes - in situ generation of sulfonium ligands
;
_journal_name_full 'Chemical Communications'
_journal_paper_doi 10.1039/D1CC05335C
_journal_year 2021
_chemical_formula_moiety 'C35 H34 Mo O2 P2 S2, C H2 Cl2'
_chemical_formula_sum 'C36 H36 Cl2 Mo O2 P2 S2'
_chemical_formula_weight 793.55
_space_group_crystal_system monoclinic
_space_group_IT_number 4
_space_group_name_Hall 'P 2yb'
_space_group_name_H-M_alt 'P 1 21 1'
_atom_sites_solution_hydrogens geom
_audit_creation_method SHELXL-2018/3
_audit_update_record
;
2021-07-05 deposited with the CCDC.	2021-10-25 downloaded from the CCDC.
;
_cell_angle_alpha 90
_cell_angle_beta 91.12(3)
_cell_angle_gamma 90
_cell_formula_units_Z 2
_cell_length_a 8.8543(18)
_cell_length_b 10.246(2)
_cell_length_c 19.033(4)
_cell_measurement_reflns_used 18464
_cell_measurement_temperature 170(2)
_cell_measurement_theta_max 59.3
_cell_measurement_theta_min 6.3
_cell_volume 1726.4(6)
_computing_cell_refinement 'X-Area by STOE & Cie GmbH 2010'
_computing_data_collection 'X-Area by STOE & Cie GmbH 2010'
_computing_data_reduction 'X-Area by STOE & Cie GmbH 2010'
_computing_molecular_graphics 'XP Version 5.1 by Bruker AXS 1998'
_computing_publication_material 'CIFTAB (Sheldrick, 2015)'
_computing_structure_refinement 'SHELXL-2018/3 (Sheldrick, 2015)'
_computing_structure_solution 'SHELXT-2018 (Sheldrick, 2015)'
_diffrn_ambient_temperature 170(2)
_diffrn_detector_area_resol_mean 6.67
_diffrn_measured_fraction_theta_full 0.992
_diffrn_measured_fraction_theta_max 0.993
_diffrn_measurement_device_type 'STOE IPDS2T'
_diffrn_measurement_method \w
_diffrn_radiation_type MoK\a
_diffrn_radiation_wavelength 0.71073
_diffrn_reflns_av_R_equivalents 0.1091
_diffrn_reflns_av_unetI/netI 0.1157
_diffrn_reflns_Laue_measured_fraction_full 0.992
_diffrn_reflns_Laue_measured_fraction_max 0.993
_diffrn_reflns_limit_h_max 11
_diffrn_reflns_limit_h_min -10
_diffrn_reflns_limit_k_max 12
_diffrn_reflns_limit_k_min -12
_diffrn_reflns_limit_l_max 23
_diffrn_reflns_limit_l_min -21
_diffrn_reflns_number 13582
_diffrn_reflns_point_group_measured_fraction_full 0.978
_diffrn_reflns_point_group_measured_fraction_max 0.976
_diffrn_reflns_theta_full 25.242
_diffrn_reflns_theta_max 26.384
_diffrn_reflns_theta_min 3.041
_diffrn_source 'fine-focus sealed tube'
_exptl_absorpt_coefficient_mu 0.781
_exptl_absorpt_correction_T_max 0.7685
_exptl_absorpt_correction_T_min 0.6581
_exptl_absorpt_correction_type numerical
_exptl_absorpt_process_details 'face indexed'
_exptl_crystal_colour red
_exptl_crystal_density_diffrn 1.527
_exptl_crystal_description block
_exptl_crystal_F_000 812
_exptl_crystal_size_max 0.318
_exptl_crystal_size_mid 0.267
_exptl_crystal_size_min 0.237
_refine_diff_density_max 1.052
_refine_diff_density_min -1.204
_refine_diff_density_rms 0.133
_refine_ls_abs_structure_details
;
 Refined as an inversion twin.
;
_refine_ls_abs_structure_Flack 0.36(11)
_refine_ls_extinction_coef 0.022(3)
_refine_ls_extinction_expression Fc^*^=kFc[1+0.001xFc^2^\l^3^/sin(2\q)]^-1/4^
_refine_ls_extinction_method 'SHELXL-2018/3 (Sheldrick 2018)'
_refine_ls_goodness_of_fit_ref 1.031
_refine_ls_hydrogen_treatment constr
_refine_ls_matrix_type full
_refine_ls_number_parameters 408
_refine_ls_number_reflns 6881
_refine_ls_number_restraints 1
_refine_ls_restrained_S_all 1.031
_refine_ls_R_factor_all 0.1190
_refine_ls_R_factor_gt 0.0718
_refine_ls_shift/su_max 0.000
_refine_ls_shift/su_mean 0.000
_refine_ls_structure_factor_coef Fsqd
_refine_ls_weighting_details 'w=1/[\s^2^(Fo^2^)+(0.0920P)^2^+3.4094P] where P=(Fo^2^+2Fc^2^)/3'
_refine_ls_weighting_scheme calc
_refine_ls_wR_factor_gt 0.1603
_refine_ls_wR_factor_ref 0.1907
_reflns_Friedel_coverage 0.857
_reflns_Friedel_fraction_full 0.962
_reflns_Friedel_fraction_max 0.957
_reflns_number_gt 4773
_reflns_number_total 6881
_reflns_threshold_expression 'I > 2\s(I)'
_cod_data_source_file d1cc05335c2.cif
_cod_data_source_block BE-82-1
_cod_original_sg_symbol_H-M 'P 21'
_cod_database_code 7129149
_shelx_shelxl_version_number 2018/3
_shelx_space_group_comment
;
The symmetry employed for this shelxl refinement is uniquely defined
by the following loop, which should always be used as a source of
symmetry information in preference to the above space-group names.
They are only intended as comments.
;
_shelx_estimated_absorpt_t_min 0.789
_shelx_estimated_absorpt_t_max 0.837
_exptl_absorpt_special_details
;
programs X-Red32 and X-Shape by STOE & Cie GmbH 2010
;

loop_
_space_group_symop_operation_xyz
'x, y, z'
'-x, y+1/2, -z'

loop_
_atom_site_label
_atom_site_type_symbol
_atom_site_fract_x
_atom_site_fract_y
_atom_site_fract_z
_atom_site_U_iso_or_equiv
_atom_site_adp_type
_atom_site_occupancy
_atom_site_site_symmetry_order
_atom_site_calc_flag
_atom_site_refinement_flags_posn
_atom_site_refinement_flags_adp
_atom_site_refinement_flags_occupancy
_atom_site_disorder_assembly
_atom_site_disorder_group
Mo1 Mo 1.01719(12) 0.73164(10) 0.26392(5) 0.0308(3) Uani 1 1 d . . . . .
S1 S 1.1757(4) 0.8352(3) 0.35316(18) 0.0374(8) Uani 1 1 d . . . . .
S2 S 1.0378(4) 0.9565(3) 0.20672(18) 0.0376(8) Uani 1 1 d . . . . .
P1 P 0.8084(4) 0.6772(3) 0.17903(18) 0.0325(8) Uani 1 1 d . . . . .
P2 P 0.7898(4) 0.8327(3) 0.32102(17) 0.0318(7) Uani 1 1 d . . . . .
O1 O 1.2041(13) 0.5563(13) 0.1624(6) 0.066(4) Uani 1 1 d . . . . .
O2 O 1.0183(14) 0.4801(10) 0.3549(6) 0.055(3) Uani 1 1 d . . . . .
C1 C 1.135(2) 0.6245(16) 0.1977(9) 0.052(4) Uani 1 1 d . . . . .
C3 C 1.2620(14) 0.7523(14) 0.2858(7) 0.038(3) Uani 1 1 d . . . . .
H3A H 1.307463 0.799420 0.248805 0.045 Uiso 1 1 calc R U . . .
H3B H 1.264028 0.659592 0.285824 0.045 Uiso 1 1 calc R U . . .
C4 C 1.2037(17) 1.0006(15) 0.3281(7) 0.042(3) Uani 1 1 d . . . . .
C2 C 1.0116(16) 0.5740(13) 0.3189(7) 0.037(3) Uani 1 1 d . . . . .
C5 C 1.2941(19) 1.0791(14) 0.3820(8) 0.047(4) Uani 1 1 d . . . . .
H5A H 1.253028 1.063647 0.429302 0.056 Uiso 1 1 calc R U . . .
H5B H 1.400483 1.049310 0.382482 0.056 Uiso 1 1 calc R U . . .
C6 C 1.2884(18) 1.222(2) 0.3658(8) 0.054(4) Uani 1 1 d . . . . .
H6A H 1.367822 1.268421 0.393475 0.065 Uiso 1 1 calc R U . . .
H6B H 1.189165 1.258184 0.379285 0.065 Uiso 1 1 calc R U . . .
C7 C 1.3118(19) 1.2455(19) 0.2883(8) 0.058(4) Uani 1 1 d . . . . .
H7A H 1.314834 1.340545 0.278975 0.069 Uiso 1 1 calc R U . . .
H7B H 1.409993 1.207875 0.274653 0.069 Uiso 1 1 calc R U . . .
C8 C 1.1869(18) 1.1844(14) 0.2448(8) 0.047(4) Uani 1 1 d . . . . .
H8A H 1.216241 1.184707 0.194842 0.057 Uiso 1 1 calc R U . . .
H8B H 1.094753 1.238312 0.248789 0.057 Uiso 1 1 calc R U . . .
C9 C 1.1505(17) 1.0455(14) 0.2663(8) 0.041(3) Uani 1 1 d . . . . .
C10 C 0.6296(15) 0.7563(12) 0.2042(7) 0.034(3) Uani 1 1 d . . . . .
H10A H 0.572030 0.781473 0.161208 0.041 Uiso 1 1 calc R U . . .
H10B H 0.567768 0.693172 0.230536 0.041 Uiso 1 1 calc R U . . .
C11 C 0.6572(15) 0.8774(13) 0.2495(7) 0.036(3) Uani 1 1 d . . . . .
H11A H 0.560859 0.908428 0.269073 0.043 Uiso 1 1 calc R U . . .
H11B H 0.700309 0.948294 0.220796 0.043 Uiso 1 1 calc R U . . .
C12 C 0.8364(13) 0.7321(18) 0.0894(6) 0.035(2) Uani 1 1 d . . . . .
C13 C 0.7885(16) 0.8515(13) 0.0656(7) 0.039(3) Uani 1 1 d . . . . .
H13 H 0.737324 0.907602 0.096915 0.047 Uiso 1 1 calc R U . . .
C14 C 0.8116(16) 0.8929(14) -0.0016(8) 0.043(3) Uani 1 1 d . . . . .
H14 H 0.780381 0.977883 -0.015606 0.052 Uiso 1 1 calc R U . . .
C15 C 0.8808(18) 0.8106(15) -0.0497(8) 0.043(4) Uani 1 1 d . . . . .
H15 H 0.890717 0.835757 -0.097482 0.052 Uiso 1 1 calc R U . . .
C16 C 0.935(2) 0.6914(15) -0.0259(8) 0.052(4) Uani 1 1 d . . . . .
H16 H 0.986239 0.635203 -0.057088 0.062 Uiso 1 1 calc R U . . .
C17 C 0.9133(18) 0.6531(14) 0.0437(8) 0.045(4) Uani 1 1 d . . . . .
H17 H 0.952235 0.571703 0.059637 0.053 Uiso 1 1 calc R U . . .
C18 C 0.7433(16) 0.5073(13) 0.1651(7) 0.035(3) Uani 1 1 d . . . . .
C19 C 0.8391(17) 0.4045(13) 0.1863(7) 0.036(3) Uani 1 1 d . . . . .
H19 H 0.934773 0.421611 0.207835 0.044 Uiso 1 1 calc R U . . .
C20 C 0.7895(18) 0.2756(12) 0.1749(8) 0.040(3) Uani 1 1 d . . . . .
H20 H 0.853218 0.204613 0.187863 0.048 Uiso 1 1 calc R U . . .
C21 C 0.6524(18) 0.2520(16) 0.1457(8) 0.050(4) Uani 1 1 d . . . . .
H21 H 0.619299 0.164499 0.139374 0.060 Uiso 1 1 calc R U . . .
C22 C 0.559(2) 0.3543(16) 0.1247(10) 0.057(4) Uani 1 1 d . . . . .
H22 H 0.462572 0.336843 0.103906 0.069 Uiso 1 1 calc R U . . .
C23 C 0.6070(19) 0.4823(15) 0.1343(8) 0.052(4) Uani 1 1 d . . . . .
H23 H 0.544244 0.552443 0.119233 0.062 Uiso 1 1 calc R U . . .
C24 C 0.6677(13) 0.7325(19) 0.3763(6) 0.037(3) Uani 1 1 d . . . . .
C25 C 0.6605(18) 0.5970(14) 0.3653(9) 0.052(4) Uani 1 1 d . . . . .
H25 H 0.726953 0.556030 0.333460 0.062 Uiso 1 1 calc R U . . .
C26 C 0.558(2) 0.5259(18) 0.4003(11) 0.069(6) Uani 1 1 d . . . . .
H26 H 0.554673 0.434367 0.392368 0.083 Uiso 1 1 calc R U . . .
C27 C 0.4614(19) 0.5787(18) 0.4461(10) 0.062(5) Uani 1 1 d . . . . .
H27 H 0.387483 0.526339 0.468076 0.074 Uiso 1 1 calc R U . . .
C28 C 0.4722(17) 0.716(2) 0.4608(7) 0.062(5) Uani 1 1 d . . . . .
H28 H 0.408914 0.755848 0.494447 0.074 Uiso 1 1 calc R U . . .
C29 C 0.5742(17) 0.7879(16) 0.4258(7) 0.045(4) Uani 1 1 d . . . . .
H29 H 0.582171 0.878704 0.435324 0.054 Uiso 1 1 calc R U . . .
C30 C 0.8148(16) 0.9819(15) 0.3707(7) 0.040(3) Uani 1 1 d . . . . .
C31 C 0.8849(19) 0.9765(17) 0.4383(8) 0.051(4) Uani 1 1 d . . . . .
H31 H 0.909409 0.894647 0.458964 0.061 Uiso 1 1 calc R U . . .
C32 C 0.9174(19) 1.0907(19) 0.4737(9) 0.057(5) Uani 1 1 d . . . . .
H32 H 0.963071 1.087151 0.519292 0.069 Uiso 1 1 calc R U . . .
C33 C 0.8837(18) 1.2120(18) 0.4431(9) 0.056(5) Uani 1 1 d . . . . .
H33 H 0.907548 1.290117 0.467822 0.067 Uiso 1 1 calc R U . . .
C34 C 0.8158(18) 1.2184(18) 0.3772(8) 0.052(4) Uani 1 1 d . . . . .
H34 H 0.791679 1.300502 0.356773 0.062 Uiso 1 1 calc R U . . .
C35 C 0.7836(18) 1.1053(14) 0.3417(8) 0.044(4) Uani 1 1 d . . . . .
H35 H 0.738744 1.110348 0.296066 0.053 Uiso 1 1 calc R U . . .
C36 C 0.264(3) 0.879(2) 0.0488(13) 0.098(8) Uani 1 1 d . . . . .
H36A H 0.180875 0.869522 0.082531 0.118 Uiso 1 1 calc R U . . .
H36B H 0.220192 0.903009 0.002349 0.118 Uiso 1 1 calc R U . . .
Cl1 Cl 0.4023(12) 1.0051(11) 0.0799(7) 0.186(5) Uani 1 1 d . . . . .
Cl2 Cl 0.3614(11) 0.7394(10) 0.0432(5) 0.141(3) Uani 1 1 d . . . . .

loop_
_atom_site_aniso_label
_atom_site_aniso_U_11
_atom_site_aniso_U_22
_atom_site_aniso_U_33
_atom_site_aniso_U_23
_atom_site_aniso_U_13
_atom_site_aniso_U_12
Mo1 0.0316(6) 0.0272(5) 0.0338(5) -0.0011(6) 0.0030(4) -0.0001(6)
S1 0.043(2) 0.0318(17) 0.0375(17) 0.0022(14) -0.0029(14) -0.0027(16)
S2 0.041(2) 0.0333(18) 0.0383(18) 0.0015(14) 0.0011(15) -0.0043(15)
P1 0.0341(19) 0.0282(15) 0.0354(17) -0.0031(14) 0.0030(14) -0.0007(14)
P2 0.0342(19) 0.0267(16) 0.0347(17) -0.0006(14) 0.0030(14) -0.0008(15)
O1 0.048(7) 0.068(8) 0.084(9) -0.049(7) 0.018(6) 0.012(6)
O2 0.068(8) 0.027(5) 0.071(7) 0.014(5) -0.003(6) -0.006(5)
C1 0.055(10) 0.048(10) 0.054(10) -0.002(8) -0.014(8) -0.009(8)
C3 0.026(6) 0.029(9) 0.057(8) 0.002(6) 0.000(5) -0.006(6)
C4 0.043(8) 0.041(8) 0.042(8) -0.007(6) 0.006(6) -0.006(7)
C2 0.037(8) 0.033(8) 0.043(8) -0.011(6) -0.001(6) -0.001(6)
C5 0.048(9) 0.039(8) 0.054(9) 0.010(7) -0.016(7) -0.005(7)
C6 0.058(9) 0.035(8) 0.069(9) -0.004(9) -0.027(7) -0.008(9)
C7 0.065(10) 0.042(10) 0.066(9) 0.014(9) -0.008(8) -0.013(9)
C8 0.048(9) 0.035(7) 0.057(9) 0.012(6) -0.008(7) -0.004(6)
C9 0.041(9) 0.033(7) 0.049(8) 0.010(6) 0.007(7) 0.001(6)
C10 0.034(7) 0.031(9) 0.039(7) 0.003(5) -0.002(5) 0.002(5)
C11 0.039(8) 0.031(7) 0.040(7) 0.000(6) 0.013(6) 0.006(6)
C12 0.035(6) 0.029(6) 0.041(6) 0.003(8) -0.001(5) 0.009(8)
C13 0.046(8) 0.031(7) 0.041(7) -0.004(6) 0.008(6) -0.003(6)
C14 0.039(8) 0.033(8) 0.057(9) 0.013(7) 0.000(7) 0.002(6)
C15 0.055(10) 0.034(8) 0.041(8) 0.002(6) 0.000(7) 0.001(7)
C16 0.077(12) 0.039(9) 0.039(8) -0.004(6) 0.009(8) 0.005(8)
C17 0.054(9) 0.036(8) 0.044(8) 0.000(6) 0.004(7) 0.008(7)
C18 0.042(8) 0.030(7) 0.032(7) 0.003(5) 0.008(6) -0.006(6)
C19 0.037(8) 0.027(7) 0.045(8) -0.005(6) -0.001(6) 0.004(6)
C20 0.050(9) 0.017(6) 0.053(8) 0.003(5) 0.001(7) 0.000(5)
C21 0.061(10) 0.034(10) 0.054(8) -0.002(7) -0.001(7) -0.018(8)
C22 0.049(10) 0.042(10) 0.080(12) -0.004(8) -0.011(9) -0.013(8)
C23 0.060(11) 0.034(8) 0.061(10) 0.004(7) -0.022(8) 0.000(7)
C24 0.034(6) 0.044(7) 0.033(6) 0.009(8) -0.003(5) 0.003(9)
C25 0.047(9) 0.033(8) 0.076(11) 0.016(7) 0.030(8) 0.003(7)
C26 0.061(12) 0.045(10) 0.102(15) 0.031(10) 0.024(11) 0.012(9)
C27 0.043(10) 0.059(11) 0.084(13) 0.045(10) 0.009(9) 0.008(8)
C28 0.044(8) 0.102(15) 0.040(7) 0.000(11) 0.005(6) -0.011(11)
C29 0.040(8) 0.057(9) 0.038(8) -0.004(6) 0.009(6) -0.006(7)
C30 0.043(8) 0.043(8) 0.034(7) -0.005(6) 0.007(6) -0.005(7)
C31 0.058(10) 0.048(9) 0.048(9) -0.004(7) 0.011(7) -0.007(8)
C32 0.053(11) 0.072(13) 0.047(9) -0.029(9) -0.001(8) -0.006(9)
C33 0.056(9) 0.045(12) 0.068(10) -0.026(9) 0.012(8) -0.021(8)
C34 0.061(9) 0.030(8) 0.065(9) -0.009(8) 0.012(7) 0.000(8)
C35 0.050(9) 0.037(8) 0.046(8) -0.008(6) 0.004(7) 0.004(7)
C36 0.12(2) 0.085(16) 0.090(16) 0.026(13) 0.032(14) 0.051(15)
Cl1 0.132(8) 0.126(8) 0.300(14) -0.071(9) 0.000(9) 0.018(6)
Cl2 0.161(7) 0.099(5) 0.162(7) 0.011(7) -0.034(6) 0.002(7)

loop_
_atom_type_symbol
_atom_type_description
_atom_type_scat_dispersion_real
_atom_type_scat_dispersion_imag
_atom_type_scat_source
C C 0.0033 0.0016 'International Tables Vol C Tables 4.2.6.8 and 6.1.1.4'
H H 0.0000 0.0000 'International Tables Vol C Tables 4.2.6.8 and 6.1.1.4'
Cl Cl 0.1484 0.1585 'International Tables Vol C Tables 4.2.6.8 and 6.1.1.4'
Mo Mo -1.6832 0.6857 'International Tables Vol C Tables 4.2.6.8 and 6.1.1.4'
O O 0.0106 0.0060 'International Tables Vol C Tables 4.2.6.8 and 6.1.1.4'
P P 0.1023 0.0942 'International Tables Vol C Tables 4.2.6.8 and 6.1.1.4'
S S 0.1246 0.1234 'International Tables Vol C Tables 4.2.6.8 and 6.1.1.4'

loop_
_geom_angle_atom_site_label_1
_geom_angle_atom_site_label_2
_geom_angle_atom_site_label_3
_geom_angle
_geom_angle_site_symmetry_1
_geom_angle_site_symmetry_3
_geom_angle_publ_flag
C2 Mo1 C1 84.3(6) . . ?
C2 Mo1 C3 90.8(6) . . ?
C1 Mo1 C3 69.2(6) . . ?
C2 Mo1 S1 90.4(4) . . ?
C1 Mo1 S1 112.4(5) . . ?
C3 Mo1 S1 43.5(4) . . ?
C2 Mo1 P1 97.9(4) . . ?
C1 Mo1 P1 81.9(5) . . ?
C3 Mo1 P1 148.8(4) . . ?
S1 Mo1 P1 164.24(12) . . ?
C2 Mo1 P2 94.6(4) . . ?
C1 Mo1 P2 159.0(5) . . ?
C3 Mo1 P2 131.8(4) . . ?
S1 Mo1 P2 88.56(12) . . ?
P1 Mo1 P2 77.50(11) . . ?
C2 Mo1 S2 172.0(4) . . ?
C1 Mo1 S2 100.7(5) . . ?
C3 Mo1 S2 85.2(4) . . ?
S1 Mo1 S2 81.88(12) . . ?
P1 Mo1 S2 89.08(12) . . ?
P2 Mo1 S2 83.00(12) . . ?
C3 S1 C4 101.7(7) . . ?
C3 S1 Mo1 61.6(4) . . ?
C4 S1 Mo1 108.1(5) . . ?
C9 S2 Mo1 103.8(5) . . ?
C12 P1 C10 103.9(6) . . ?
C12 P1 C18 101.8(7) . . ?
C10 P1 C18 100.6(6) . . ?
C12 P1 Mo1 115.2(5) . . ?
C10 P1 Mo1 111.2(4) . . ?
C18 P1 Mo1 121.8(5) . . ?
C30 P2 C24 103.9(7) . . ?
C30 P2 C11 104.3(6) . . ?
C24 P2 C11 100.9(6) . . ?
C30 P2 Mo1 118.7(5) . . ?
C24 P2 Mo1 120.0(6) . . ?
C11 P2 Mo1 106.6(4) . . ?
O1 C1 Mo1 175.7(15) . . ?
S1 C3 Mo1 75.0(5) . . ?
C9 C4 C5 125.7(14) . . ?
C9 C4 S1 120.9(11) . . ?
C5 C4 S1 113.4(10) . . ?
O2 C2 Mo1 175.1(13) . . ?
C6 C5 C4 111.3(12) . . ?
C5 C6 C7 110.4(16) . . ?
C8 C7 C6 111.0(13) . . ?
C7 C8 C9 113.6(13) . . ?
C4 C9 C8 119.1(14) . . ?
C4 C9 S2 125.1(12) . . ?
C8 C9 S2 115.8(11) . . ?
C11 C10 P1 112.0(9) . . ?
C10 C11 P2 108.0(9) . . ?
C13 C12 C17 118.0(12) . . ?
C13 C12 P1 122.7(11) . . ?
C17 C12 P1 119.2(12) . . ?
C14 C13 C12 122.4(13) . . ?
C13 C14 C15 120.2(14) . . ?
C16 C15 C14 118.1(14) . . ?
C15 C16 C17 120.4(14) . . ?
C12 C17 C16 120.7(14) . . ?
C23 C18 C19 120.6(13) . . ?
C23 C18 P1 120.8(11) . . ?
C19 C18 P1 118.6(10) . . ?
C20 C19 C18 118.3(13) . . ?
C21 C20 C19 120.5(14) . . ?
C20 C21 C22 120.7(15) . . ?
C23 C22 C21 119.6(15) . . ?
C18 C23 C22 120.3(15) . . ?
C29 C24 C25 118.7(14) . . ?
C29 C24 P2 121.7(14) . . ?
C25 C24 P2 119.5(10) . . ?
C26 C25 C24 119.3(15) . . ?
C27 C26 C25 123.0(18) . . ?
C26 C27 C28 118.5(16) . . ?
C29 C28 C27 118.6(17) . . ?
C28 C29 C24 121.8(17) . . ?
C35 C30 C31 118.1(14) . . ?
C35 C30 P2 122.3(11) . . ?
C31 C30 P2 119.2(12) . . ?
C32 C31 C30 119.6(16) . . ?
C31 C32 C33 120.5(15) . . ?
C34 C33 C32 120.3(16) . . ?
C35 C34 C33 119.4(17) . . ?
C34 C35 C30 122.0(15) . . ?
Cl2 C36 Cl1 106.0(15) . . ?

loop_
_geom_bond_atom_site_label_1
_geom_bond_atom_site_label_2
_geom_bond_distance
_geom_bond_site_symmetry_2
_geom_bond_publ_flag
Mo1 C2 1.926(15) . ?
Mo1 C1 1.985(19) . ?
Mo1 C3 2.210(12) . ?
Mo1 S1 2.427(4) . ?
Mo1 P1 2.495(4) . ?
Mo1 P2 2.528(4) . ?
Mo1 S2 2.556(4) . ?
S1 C3 1.728(14) . ?
S1 C4 1.779(15) . ?
S2 C9 1.751(16) . ?
P1 C12 1.818(13) . ?
P1 C10 1.850(13) . ?
P1 C18 1.851(13) . ?
P2 C30 1.810(15) . ?
P2 C24 1.837(15) . ?
P2 C11 1.838(14) . ?
O1 C1 1.15(2) . ?
O2 C2 1.181(17) . ?
C4 C9 1.34(2) . ?
C4 C5 1.52(2) . ?
C5 C6 1.50(2) . ?
C6 C7 1.51(2) . ?
C7 C8 1.51(2) . ?
C8 C9 1.52(2) . ?
C10 C11 1.527(18) . ?
C12 C13 1.37(2) . ?
C12 C17 1.378(19) . ?
C13 C14 1.367(19) . ?
C14 C15 1.40(2) . ?
C15 C16 1.38(2) . ?
C16 C17 1.40(2) . ?
C18 C23 1.36(2) . ?
C18 C19 1.407(19) . ?
C19 C20 1.408(18) . ?
C20 C21 1.35(2) . ?
C21 C22 1.39(2) . ?
C22 C23 1.39(2) . ?
C24 C29 1.388(19) . ?
C24 C25 1.40(2) . ?
C25 C26 1.35(2) . ?
C26 C27 1.35(3) . ?
C27 C28 1.44(3) . ?
C28 C29 1.35(2) . ?
C30 C35 1.40(2) . ?
C30 C31 1.42(2) . ?
C31 C32 1.38(2) . ?
C32 C33 1.40(3) . ?
C33 C34 1.38(2) . ?
C34 C35 1.37(2) . ?
C36 Cl2 1.67(2) . ?
C36 Cl1 1.87(3) . ?
